data_4027038
loop_
_publ_author_name
'Ondrej Kundrat'
'Hana Dvorakova'
'Stanislav B\"ohm'
'Vaclav Eigner'
'Pavel Lhotak'

_publ_section_title
;
 S-Alkylation of Thiacalixarenes: How the Regio- and Stereoselectivities
 Depend on the Starting Conformation
;
_journal_name_full 'Journal of Organic Chemistry'
_journal_page_first 2272
_journal_page_last 2278
_journal_paper_doi 10.1021/jo202571h
_journal_volume 77
_journal_year 2012
_chemical_formula_moiety 'C54 H78 O4 S4, 2(C F3 O3 S), C3 H6 O'
_chemical_formula_sum 'C59 H84 F6 O11 S6'
_chemical_formula_weight 1275.69
_space_group_IT_number 2
_symmetry_cell_setting triclinic
_symmetry_space_group_name_Hall '-P 1'
_symmetry_space_group_name_H-M 'P -1'
_atom_sites_solution_hydrogens geom
_atom_sites_solution_primary direct
_cell_angle_alpha 79.467(2)
_cell_angle_beta 87.473(2)
_cell_angle_gamma 72.882(2)
_cell_formula_units_Z 2
_cell_length_a 13.2733(4)
_cell_length_b 13.6491(4)
_cell_length_c 19.3858(4)
_cell_measurement_reflns_used 16896
_cell_measurement_temperature 170
_cell_measurement_theta_max 75
_cell_measurement_theta_min 4
_cell_volume 3299.78(16)
_computing_cell_refinement 'CrysAlis RED, (Oxford Diffraction, 2002)'
_computing_data_collection 'Xcalibur, (Oxford Diffraction, 2002)'
_computing_data_reduction 'CrysAlis RED, (Oxford Diffraction, 2002)'
_computing_molecular_graphics 'CAMERON (Watkin et al., 1996)'
_computing_publication_material 'CRYSTALS (Betteridge et al., 2003)'
_computing_structure_refinement 'CRYSTALS (Betteridge et al., 2003)'
_computing_structure_solution 'Superflip (Palatinus & Chapuis, 2007)'
_diffrn_ambient_pressure 101
_diffrn_ambient_temperature 170
_diffrn_measured_fraction_theta_full 0.997
_diffrn_measured_fraction_theta_max 0.964
_diffrn_measurement_device Area
_diffrn_measurement_device_type 'Oxford Diffraction XCALIBUR'
_diffrn_measurement_method '\f & \w scans'
_diffrn_radiation_monochromator graphite
_diffrn_radiation_type 'Cu K\a'
_diffrn_radiation_wavelength 1.54180
_diffrn_reflns_av_R_equivalents 0.025
_diffrn_reflns_limit_h_max 16
_diffrn_reflns_limit_h_min -11
_diffrn_reflns_limit_k_max 17
_diffrn_reflns_limit_k_min -14
_diffrn_reflns_limit_l_max 23
_diffrn_reflns_limit_l_min -24
_diffrn_reflns_number 24786
_diffrn_reflns_theta_full 68.468
_diffrn_reflns_theta_max 75.240
_diffrn_reflns_theta_min 4.167
_diffrn_standards_number 0
_exptl_absorpt_coefficient_mu 2.516
_exptl_absorpt_correction_T_max 0.67
_exptl_absorpt_correction_T_min 0.48
_exptl_absorpt_correction_type multi-scan
_exptl_absorpt_process_details 'DENZO/SCALEPACK (Otwinowski & Minor, 1997)'
_exptl_crystal_colour colourless
_exptl_crystal_density_diffrn 1.284
_exptl_crystal_description prism
_exptl_crystal_F_000 1352.000
_exptl_crystal_size_max 0.370
_exptl_crystal_size_mid 0.240
_exptl_crystal_size_min 0.160
_refine_diff_density_max 0.68
_refine_diff_density_min -0.71
_refine_ls_extinction_method none
_refine_ls_goodness_of_fit_ref 1.0153
_refine_ls_hydrogen_treatment none
_refine_ls_matrix_type full
_refine_ls_number_parameters 1000
_refine_ls_number_reflns 13136
_refine_ls_number_restraints 335
_refine_ls_R_factor_all 0.0570
_refine_ls_R_factor_gt 0.0542
_refine_ls_shift/su_max 0.0077893
_refine_ls_shift/su_mean 0.0001135
_refine_ls_structure_factor_coef Fsqd
_refine_ls_weighting_details
;
 Method, part 1, Chebychev polynomial, (Watkin, 1994, Prince, 1982) 
 [weight] = 1.0/[A~0~*T~0~(x)+A~1~*T~1~(x) ... +A~n-1~]*T~n-1~(x)] 
 where A~i~ are the Chebychev coefficients listed below and x= Fcalc/Fmax 
 Method = Robust Weighting (Prince, 1982) 
 W = [weight] * [1-(deltaF/6*sigmaF)^2^]^2^ 
 A~i~ are: 
 0.286E+04 0.486E+04 0.299E+04 0.124E+04 269. 
;
_refine_ls_weighting_scheme calc
_refine_ls_wR_factor_all 0.1680
_refine_ls_wR_factor_gt 0.1610
_refine_ls_wR_factor_ref 0.1680
_reflns_limit_h_max 16
_reflns_limit_h_min -15
_reflns_limit_k_max 17
_reflns_limit_k_min -16
_reflns_limit_l_max 24
_reflns_limit_l_min 0
_reflns_number_gt 12156
_reflns_number_total 13136
_reflns_threshold_expression I>2.0\s(I)
_oxford_diffrn_Wilson_B_factor 2.83
_oxford_diffrn_Wilson_scale 0.12
_oxford_refine_ls_r_factor_ref 0.0570
_oxford_refine_ls_scale 3.27(3)
_oxford_reflns_number_all 13136
_oxford_reflns_threshold_expression_ref I>-10.0\s(I)
_cod_data_source_file jo202571h_si_001.cif
_cod_data_source_block 1
_cod_original_cell_volume 3299.77(16)
_cod_original_sg_symbol_H-M 'P -1 '
_cod_database_code 4027038

loop_
_symmetry_equiv_pos_as_xyz
x,y,z
-x,-y,-z

loop_
_atom_site_label
_atom_site_type_symbol
_atom_site_fract_x
_atom_site_fract_y
_atom_site_fract_z
_atom_site_U_iso_or_equiv
_atom_site_occupancy
_atom_site_adp_type
_atom_site_refinement_flags_posn
_atom_site_refinement_flags_adp
_atom_site_disorder_assembly
_atom_site_disorder_group
S1 S 0.67340(3) 0.77492(3) 0.21667(2) 0.0295 1.0000 Uani . . . .
C2 C 0.60869(13) 0.76146(13) 0.14189(8) 0.0290 1.0000 Uani . . . .
C3 C 0.66147(14) 0.67355(13) 0.11378(9) 0.0296 1.0000 Uani . . . .
O4 O 0.74566(10) 0.60204(9) 0.14946(6) 0.0331 1.0000 Uani . . . .
C5 C 0.84908(16) 0.60143(16) 0.12276(11) 0.0421 1.0000 Uani . . . .
C6 C 0.92637(17) 0.50981(19) 0.16700(14) 0.0534 1.0000 Uani . . . .
C7 C 1.0396(2) 0.5061(3) 0.1471(3) 0.0896 1.0000 Uani . . . .
C8 C 0.61871(15) 0.65856(14) 0.05326(9) 0.0323 1.0000 Uani . . . .
S9 S 0.68071(4) 0.55944(4) 0.00512(2) 0.0398 1.0000 Uani . . . .
C10 C 0.72798(15) 0.44268(14) 0.06656(9) 0.0327 1.0000 Uani . . . .
C11 C 0.67733(14) 0.41307(13) 0.12807(9) 0.0308 1.0000 Uani . . . .
O12 O 0.59320(10) 0.47938(10) 0.15484(7) 0.0326 1.0000 Uani . . . .
C13 C 0.48950(14) 0.49053(15) 0.12736(10) 0.0377 1.0000 Uani . . . .
C14 C 0.41222(15) 0.56519(17) 0.16699(12) 0.0434 1.0000 Uani . . . .
C15 C 0.29858(18) 0.5800(2) 0.14559(18) 0.0652 1.0000 Uani . . . .
C16 C 0.72161(14) 0.31370(13) 0.16703(9) 0.0304 1.0000 Uani . . . .
S17 S 0.64805(3) 0.28455(3) 0.24313(2) 0.0312 1.0000 Uani . . . .
C18 C 0.72040(14) 0.30388(13) 0.31242(9) 0.0306 1.0000 Uani . . . .
C19 C 0.66399(13) 0.37675(13) 0.35239(9) 0.0297 1.0000 Uani . . . .
O20 O 0.55836(10) 0.42334(10) 0.34017(7) 0.0355 1.0000 Uani . . . .
C21 C 0.49386(18) 0.3659(2) 0.38418(13) 0.0557 1.0000 Uani . . . .
C22 C 0.3846(2) 0.4032(3) 0.3600(2) 0.0794 1.0000 Uani . . . .
C23 C 0.3159(3) 0.3450(3) 0.4039(2) 0.0880 1.0000 Uani . . . .
C24 C 0.71939(14) 0.40040(13) 0.40353(9) 0.0310 1.0000 Uani . . . .
S25 S 0.65708(4) 0.49461(3) 0.45571(2) 0.0343 1.0000 Uani . . . .
C26 C 0.59684(15) 0.60532(13) 0.39154(9) 0.0313 1.0000 Uani . . . .
C27 C 0.65545(14) 0.64538(13) 0.33751(9) 0.0300 1.0000 Uani . . . .
C28 C 0.59960(14) 0.73032(13) 0.28849(9) 0.0301 1.0000 Uani . . . .
C29 C 0.49197(15) 0.77675(14) 0.29317(10) 0.0352 1.0000 Uani . . . .
C30 C 0.43452(15) 0.73970(15) 0.34811(10) 0.0373 1.0000 Uani . . . .
C31 C 0.48946(15) 0.65262(14) 0.39649(9) 0.0362 1.0000 Uani . . . .
O34 O 0.76058(10) 0.60122(10) 0.32969(6) 0.0328 1.0000 Uani . . . .
C35 C 0.82810(16) 0.62932(17) 0.37500(11) 0.0422 1.0000 Uani . . . .
C36 C 0.94033(18) 0.57190(19) 0.36156(16) 0.0575 1.0000 Uani . . . .
C37 C 1.0173(3) 0.5951(3) 0.4079(2) 0.0831 1.0000 Uani . . . .
C38 C 0.82544(15) 0.34574(14) 0.41667(9) 0.0347 1.0000 Uani . . . .
C39 C 0.88000(14) 0.26844(15) 0.37919(10) 0.0371 1.0000 Uani . . . .
C40 C 0.82636(15) 0.24925(14) 0.32573(10) 0.0371 1.0000 Uani . . . .
C42 C 0.67320(18) 0.14651(15) 0.25623(12) 0.0445 1.0000 Uani . . . .
C43 C 0.81451(15) 0.24546(14) 0.14801(10) 0.0356 1.0000 Uani . . . .
C44 C 0.86785(15) 0.27624(15) 0.08795(10) 0.0380 1.0000 Uani . . . .
C45 C 0.82206(15) 0.37429(15) 0.04838(10) 0.0370 1.0000 Uani . . . .
C47 C 0.52392(15) 0.72888(14) 0.02506(9) 0.0345 1.0000 Uani . . . .
C48 C 0.46911(14) 0.81431(14) 0.05491(9) 0.0329 1.0000 Uani . . . .
C49 C 0.51456(14) 0.83188(13) 0.11339(9) 0.0319 1.0000 Uani . . . .
C50 C 0.36094(15) 0.88629(15) 0.02701(11) 0.0391 1.0000 Uani . . . .
C51 C 0.28153(18) 0.8908(2) 0.08646(14) 0.0598 1.0000 Uani . . . .
C52 C 0.3213(2) 0.8479(2) -0.03285(14) 0.0582 1.0000 Uani . . . .
C53 C 0.3682(2) 0.99638(19) -0.00169(15) 0.0601 1.0000 Uani . . . .
C54 C 0.63592(18) 0.91266(15) 0.21372(11) 0.0426 1.0000 Uani . . . .
S55 S 0.92640(4) 0.90643(4) 0.28957(3) 0.0473 1.0000 Uani . . . .
O56 O 0.82851(17) 0.8844(2) 0.30802(12) 0.0776 1.0000 Uani . . . .
O57 O 0.91484(17) 1.01390(14) 0.26115(12) 0.0703 1.0000 Uani . . . .
O58 O 1.00873(15) 0.85914(17) 0.33946(12) 0.0700 1.0000 Uani . . . .
C59 C 0.9688(3) 0.8453(2) 0.21309(18) 0.0778 1.0000 Uani . U . .
F60 F 1.05583(17) 0.86408(17) 0.18559(12) 0.0937 1.0000 Uani . . . .
F61 F 0.9866(3) 0.74349(17) 0.22919(16) 0.1487 1.0000 Uani . U . .
F62 F 0.8939(2) 0.8820(3) 0.16278(12) 0.1145 1.0000 Uani . . . .
S100 S 0.6106(4) 0.8448(3) 0.8416(3) 0.0507 0.4000 Uani D U 1 1
O101 O 0.6813(13) 0.7855(14) 0.9005(8) 0.0756 0.4000 Uani D U 1 1
O102 O 0.6124(7) 0.9505(5) 0.8198(5) 0.0694 0.4000 Uani D U 1 1
O103 O 0.5111(5) 0.8294(6) 0.8462(4) 0.0834 0.4000 Uani D U 1 1
C104 C 0.6708(10) 0.7857(10) 0.7684(7) 0.0842 0.4000 Uani D U 1 1
F105 F 0.6787(9) 0.6827(7) 0.7830(7) 0.1511 0.4000 Uani D U 1 1
F106 F 0.7692(6) 0.7892(8) 0.7596(6) 0.1228 0.4000 Uani D U 1 1
F107 F 0.6113(12) 0.8284(15) 0.7131(7) 0.1170 0.4000 Uani D U 1 1
S200 S 0.6141(4) 0.8174(2) 0.8464(3) 0.0528 0.4000 Uani D U 1 2
O201 O 0.6949(13) 0.7697(14) 0.8982(8) 0.0754 0.4000 Uani D U 1 2
O202 O 0.5776(6) 0.9331(5) 0.8349(4) 0.0736 0.4000 Uani D U 1 2
O203 O 0.5325(9) 0.7687(10) 0.8452(5) 0.0799 0.4000 Uani D U 1 2
C204 C 0.6829(10) 0.8030(10) 0.7640(7) 0.0804 0.4000 Uani D U 1 2
F205 F 0.7262(8) 0.7026(8) 0.7644(5) 0.1098 0.4000 Uani D U 1 2
F206 F 0.7585(8) 0.8510(8) 0.7591(7) 0.1329 0.4000 Uani D U 1 2
F207 F 0.6203(15) 0.8475(16) 0.7106(7) 0.1449 0.4000 Uani D U 1 2
S300 S 0.5750(2) 0.8441(2) 0.80641(15) 0.0426 0.2000 Uani D U 1 3
O301 O 0.5563(9) 0.8848(10) 0.7370(5) 0.0777 0.2000 Uani D U 1 3
O302 O 0.5506(11) 0.9126(9) 0.8575(6) 0.0689 0.2000 Uani D U 1 3
O303 O 0.5192(19) 0.7652(17) 0.8350(11) 0.0829 0.2000 Uani D U 1 3
C304 C 0.7105(9) 0.7696(10) 0.8207(7) 0.0658 0.2000 Uani D U 1 3
F305 F 0.7455(19) 0.7005(17) 0.7793(13) 0.1803 0.2000 Uani D U 1 3
F306 F 0.7402(7) 0.7251(10) 0.8826(6) 0.0939 0.2000 Uani D U 1 3
F307 F 0.7729(9) 0.8364(13) 0.8036(8) 0.1099 0.2000 Uani D U 1 3
C110 C 0.97482(18) 0.20667(19) 0.06827(14) 0.0525 1.0000 Uani D . . .
C111 C 1.0352(5) 0.2559(5) 0.0155(4) 0.0908 0.6000 Uani D U 2 1
C112 C 0.9649(4) 0.1045(4) 0.0528(4) 0.0795 0.6000 Uani D U 2 1
C113 C 1.0516(3) 0.1668(4) 0.1387(3) 0.0649 0.6000 Uani D U 2 1
C211 C 0.9628(5) 0.2015(5) -0.0151(3) 0.0554 0.4000 Uani D U 2 2
C212 C 1.0523(5) 0.2694(6) 0.0667(5) 0.0661 0.4000 Uani D U 2 2
C213 C 1.0025(6) 0.1052(5) 0.1054(4) 0.0743 0.4000 Uani D U 2 2
C120 C 0.99548(16) 0.20647(19) 0.39770(14) 0.0510 1.0000 Uani D . . .
C121 C 1.0641(4) 0.2723(4) 0.3938(4) 0.0777 0.6000 Uani D U 3 1
C122 C 0.9951(4) 0.1498(5) 0.4780(3) 0.0863 0.6000 Uani D U 3 1
C123 C 1.0382(4) 0.1170(5) 0.3585(5) 0.0978 0.6000 Uani D U 3 1
C221 C 1.0586(5) 0.2196(9) 0.3313(4) 0.0895 0.4000 Uani D U 3 2
C222 C 1.0435(4) 0.2495(5) 0.4524(4) 0.0560 0.4000 Uani D U 3 2
C223 C 1.0013(5) 0.0987(5) 0.4247(5) 0.0686 0.4000 Uani D U 3 2
C130 C 0.31533(17) 0.78714(18) 0.35412(13) 0.0507 1.0000 Uani D U . .
C131 C 0.2707(5) 0.8826(5) 0.2996(3) 0.0726 0.7000 Uani D U 4 1
C132 C 0.2954(4) 0.8206(4) 0.4292(2) 0.0777 0.7000 Uani D U 4 1
C133 C 0.2599(3) 0.7055(3) 0.3564(3) 0.0772 0.7000 Uani D U 4 1
C231 C 0.2672(6) 0.7525(7) 0.4157(4) 0.0577 0.3000 Uani D U 4 2
C232 C 0.2691(6) 0.7412(8) 0.2941(6) 0.0676 0.3000 Uani D U 4 2
C233 C 0.2786(14) 0.8986(10) 0.3292(7) 0.0776 0.3000 Uani D U 4 2
O140 O 0.5694(12) 0.0898(10) 0.4261(5) 0.1130 0.6000 Uani D U 5 1
C141 C 0.6103(7) -0.0057(7) 0.4361(4) 0.0709 0.6000 Uani D U 5 1
C142 C 0.5638(6) -0.0716(7) 0.4095(3) 0.1060 0.6000 Uani D U 5 1
C143 C 0.7093(6) -0.0537(7) 0.4761(4) 0.1226 0.6000 Uani D U 5 1
O240 O 0.5651(18) 0.0712(16) 0.4108(6) 0.1265 0.4000 Uani D U 5 2
C241 C 0.6387(11) -0.0004(11) 0.4318(5) 0.0925 0.4000 Uani D U 5 2
C242 C 0.6292(12) -0.1092(11) 0.4421(5) 0.1230 0.4000 Uani D U 5 2
C243 C 0.7327(9) 0.0162(11) 0.4471(5) 0.1128 0.4000 Uani D U 5 2
H51 H 0.8638 0.6650 0.1275 0.0513 1.0000 Uiso R . . .
H52 H 0.8532 0.5929 0.0724 0.0512 1.0000 Uiso R . . .
H62 H 0.9173 0.5174 0.2156 0.0645 1.0000 Uiso R . . .
H61 H 0.9114 0.4450 0.1626 0.0641 1.0000 Uiso R . . .
H71 H 1.0859 0.4531 0.1803 0.1329 1.0000 Uiso R . . .
H73 H 1.0501 0.5730 0.1470 0.1314 1.0000 Uiso R . . .
H72 H 1.0529 0.4905 0.1006 0.1320 1.0000 Uiso R . . .
H131 H 0.4837 0.5229 0.0771 0.0445 1.0000 Uiso R . . .
H132 H 0.4714 0.4252 0.1350 0.0448 1.0000 Uiso R . . .
H142 H 0.4303 0.6302 0.1575 0.0516 1.0000 Uiso R . . .
H141 H 0.4209 0.5361 0.2172 0.0516 1.0000 Uiso R . . .
H151 H 0.2526 0.6290 0.1685 0.0984 1.0000 Uiso R . . .
H153 H 0.2893 0.6064 0.0954 0.0977 1.0000 Uiso R . . .
H152 H 0.2836 0.5148 0.1561 0.0980 1.0000 Uiso R . . .
H211 H 0.4996 0.3740 0.4341 0.0678 1.0000 Uiso R . . .
H212 H 0.5174 0.2894 0.3781 0.0682 1.0000 Uiso R . . .
H222 H 0.3581 0.4820 0.3624 0.0972 1.0000 Uiso R . . .
H221 H 0.3828 0.3950 0.3105 0.0970 1.0000 Uiso R . . .
H231 H 0.2465 0.3701 0.3826 0.1324 1.0000 Uiso R . . .
H233 H 0.3093 0.3594 0.4510 0.1328 1.0000 Uiso R . . .
H232 H 0.3452 0.2719 0.4039 0.1318 1.0000 Uiso R . . .
H291 H 0.4587 0.8329 0.2602 0.0415 1.0000 Uiso R . . .
H311 H 0.4519 0.6272 0.4350 0.0428 1.0000 Uiso R . . .
H352 H 0.8165 0.7032 0.3620 0.0516 1.0000 Uiso R . . .
H351 H 0.8102 0.6118 0.4245 0.0527 1.0000 Uiso R . . .
H361 H 0.9585 0.5910 0.3130 0.0699 1.0000 Uiso R . . .
H362 H 0.9493 0.4980 0.3716 0.0702 1.0000 Uiso R . . .
H371 H 1.0892 0.5594 0.3959 0.1252 1.0000 Uiso R . . .
H372 H 1.0098 0.6677 0.4000 0.1235 1.0000 Uiso R . . .
H373 H 1.0062 0.5713 0.4571 0.1249 1.0000 Uiso R . . .
H381 H 0.8616 0.3597 0.4510 0.0423 1.0000 Uiso R . . .
H401 H 0.8645 0.1989 0.3006 0.0452 1.0000 Uiso R . . .
H431 H 0.8400 0.1796 0.1749 0.0431 1.0000 Uiso R . . .
H451 H 0.8574 0.3957 0.0082 0.0444 1.0000 Uiso R . . .
H471 H 0.4970 0.7161 -0.0141 0.0426 1.0000 Uiso R . . .
H491 H 0.4816 0.8905 0.1330 0.0367 1.0000 Uiso R . . .
H512 H 0.2124 0.9292 0.0672 0.0890 1.0000 Uiso R . . .
H513 H 0.3034 0.9238 0.1216 0.0891 1.0000 Uiso R . . .
H511 H 0.2817 0.8210 0.1047 0.0897 1.0000 Uiso R . . .
H521 H 0.2556 0.8953 -0.0478 0.0869 1.0000 Uiso R . . .
H523 H 0.3703 0.8483 -0.0722 0.0866 1.0000 Uiso R . . .
H522 H 0.3147 0.7787 -0.0157 0.0868 1.0000 Uiso R . . .
H531 H 0.2991 1.0421 -0.0215 0.0894 1.0000 Uiso R . . .
H532 H 0.3904 1.0243 0.0365 0.0889 1.0000 Uiso R . . .
H533 H 0.4222 0.9943 -0.0390 0.0898 1.0000 Uiso R . . .
H1111 H 1.1006 0.2044 0.0067 0.1353 0.6000 Uiso R . 2 1
H1112 H 1.0498 0.3133 0.0322 0.1361 0.6000 Uiso R . 2 1
H1113 H 0.9936 0.2834 -0.0276 0.1359 0.6000 Uiso R . 2 1
H1121 H 1.0346 0.0607 0.0459 0.1195 0.6000 Uiso R . 2 1
H1122 H 0.9340 0.0706 0.0915 0.1195 0.6000 Uiso R . 2 1
H1123 H 0.9238 0.1178 0.0113 0.1195 0.6000 Uiso R . 2 1
H1132 H 1.1182 0.1263 0.1242 0.0984 0.6000 Uiso R . 2 1
H1131 H 1.0584 0.2261 0.1554 0.0987 0.6000 Uiso R . 2 1
H1133 H 1.0192 0.1260 0.1736 0.0988 0.6000 Uiso R . 2 1
H2111 H 1.0232 0.1529 -0.0296 0.0831 0.4000 Uiso R . 2 2
H2112 H 0.9552 0.2695 -0.0429 0.0825 0.4000 Uiso R . 2 2
H2113 H 0.9031 0.1801 -0.0222 0.0831 0.4000 Uiso R . 2 2
H2121 H 1.1190 0.2326 0.0485 0.1000 0.4000 Uiso R . 2 2
H2123 H 1.0642 0.2803 0.1130 0.0995 0.4000 Uiso R . 2 2
H2122 H 1.0249 0.3360 0.0361 0.0998 0.4000 Uiso R . 2 2
H1211 H 1.1320 0.2320 0.4138 0.1157 0.6000 Uiso R . 3 1
H1212 H 1.0339 0.3295 0.4189 0.1161 0.6000 Uiso R . 3 1
H1213 H 1.0708 0.2971 0.3437 0.1158 0.6000 Uiso R . 3 1
H1221 H 1.0657 0.1079 0.4939 0.1288 0.6000 Uiso R . 3 1
H1222 H 0.9675 0.2051 0.5053 0.1294 0.6000 Uiso R . 3 1
H1223 H 0.9476 0.1070 0.4833 0.1293 0.6000 Uiso R . 3 1
H1232 H 1.1042 0.0733 0.3814 0.1453 0.6000 Uiso R . 3 1
H1231 H 1.0502 0.1494 0.3098 0.1440 0.6000 Uiso R . 3 1
H1233 H 0.9857 0.0787 0.3608 0.1448 0.6000 Uiso R . 3 1
H2212 H 1.1364 0.1719 0.3433 0.1358 0.4000 Uiso R . 3 2
H2211 H 1.0558 0.2980 0.3187 0.1358 0.4000 Uiso R . 3 2
H2213 H 1.0202 0.1963 0.2919 0.1353 0.4000 Uiso R . 3 2
H2221 H 1.1164 0.2156 0.4579 0.0837 0.4000 Uiso R . 3 2
H2223 H 1.0354 0.3220 0.4377 0.0839 0.4000 Uiso R . 3 2
H2222 H 1.0101 0.2418 0.4964 0.0835 0.4000 Uiso R . 3 2
H1312 H 0.1974 0.9087 0.3074 0.1093 0.7000 Uiso R . 4 1
H1311 H 0.3023 0.9389 0.3024 0.1092 0.7000 Uiso R . 4 1
H1313 H 0.2815 0.8643 0.2530 0.1099 0.7000 Uiso R . 4 1
H1321 H 0.2189 0.8423 0.4361 0.1157 0.7000 Uiso R . 4 1
H1322 H 0.3217 0.8813 0.4279 0.1159 0.7000 Uiso R . 4 1
H1323 H 0.3277 0.7644 0.4660 0.1161 0.7000 Uiso R . 4 1
H1331 H 0.1866 0.7353 0.3638 0.1166 0.7000 Uiso R . 4 1
H1333 H 0.2885 0.6484 0.3952 0.1170 0.7000 Uiso R . 4 1
H1332 H 0.2694 0.6802 0.3123 0.1171 0.7000 Uiso R . 4 1
H2321 H 0.1949 0.7496 0.3019 0.1011 0.3000 Uiso R . 4 2
H2322 H 0.2773 0.7809 0.2491 0.1011 0.3000 Uiso R . 4 2
H2323 H 0.3060 0.6693 0.2949 0.1010 0.3000 Uiso R . 4 2
H1431 H 0.7449 -0.1167 0.4606 0.1837 0.6000 Uiso R . 5 1
H1433 H 0.6932 -0.0682 0.5249 0.1838 0.6000 Uiso R . 5 1
H1432 H 0.7528 -0.0075 0.4684 0.1839 0.6000 Uiso R . 5 1
H2433 H 0.7903 -0.0368 0.4323 0.1689 0.4000 Uiso R . 5 2
H2432 H 0.7382 0.0117 0.4969 0.1688 0.4000 Uiso R . 5 2
H2431 H 0.7353 0.0830 0.4235 0.1690 0.4000 Uiso R . 5 2
H2232 H 1.0684 0.0611 0.4447 0.1049 0.4000 Uiso R . 3 2
H2231 H 0.9488 0.0953 0.4584 0.1050 0.4000 Uiso R . 3 2
H2233 H 0.9889 0.0672 0.3872 0.1047 0.4000 Uiso R . 3 2
H1421 H 0.4937 -0.0310 0.3889 0.1629 0.6000 Uiso R . 5 1
H1422 H 0.5589 -0.1272 0.4469 0.1628 0.6000 Uiso R . 5 1
H1423 H 0.6098 -0.1018 0.3744 0.1629 0.6000 Uiso R . 5 1
H2421 H 0.5577 -0.1091 0.4469 0.1849 0.4000 Uiso R . 5 2
H2422 H 0.6678 -0.1486 0.4839 0.1849 0.4000 Uiso R . 5 2
H2423 H 0.6593 -0.1408 0.4028 0.1850 0.4000 Uiso R . 5 2
H2312 H 0.2964 0.7676 0.4554 0.0870 0.3000 Uiso R . 4 2
H2313 H 0.1927 0.7872 0.4143 0.0869 0.3000 Uiso R . 4 2
H2311 H 0.2781 0.6784 0.4225 0.0869 0.3000 Uiso R . 4 2
H2332 H 0.2938 0.9354 0.3698 0.1116 0.3000 Uiso R . 4 2
H2331 H 0.3220 0.9151 0.2833 0.1119 0.3000 Uiso R . 4 2
H2333 H 0.1976 0.9201 0.3185 0.1118 0.3000 Uiso R . 4 2
H2132 H 0.9467 0.0748 0.1043 0.1117 0.4000 Uiso R . 2 2
H2133 H 1.0624 0.0640 0.0845 0.1117 0.4000 Uiso R . 2 2
H2131 H 1.0186 0.1049 0.1527 0.1119 0.4000 Uiso R . 2 2
H542 H 0.5606 0.9439 0.2170 0.0662 1.0000 Uiso R . . .
H423 H 0.6436 0.1356 0.2147 0.0695 1.0000 Uiso R . . .
H541 H 0.6720 0.9232 0.2530 0.0652 1.0000 Uiso R . . .
H421 H 0.7480 0.1114 0.2641 0.0697 1.0000 Uiso R . . .
H422 H 0.6312 0.1296 0.2959 0.0693 1.0000 Uiso R . . .
H543 H 0.6639 0.9424 0.1718 0.0663 1.0000 Uiso R . . .

loop_
_atom_site_aniso_label
_atom_site_aniso_U_11
_atom_site_aniso_U_22
_atom_site_aniso_U_33
_atom_site_aniso_U_23
_atom_site_aniso_U_13
_atom_site_aniso_U_12
S1 0.0329(2) 0.0273(2) 0.0289(2) -0.00237(16) 0.00113(16) -0.01137(16)
C2 0.0337(8) 0.0273(8) 0.0268(7) -0.0018(6) 0.0027(6) -0.0119(6)
C3 0.0324(8) 0.0266(8) 0.0278(8) -0.0004(6) 0.0018(6) -0.0085(6)
O4 0.0331(6) 0.0296(6) 0.0327(6) -0.0001(5) -0.0002(5) -0.0062(5)
C5 0.0349(9) 0.0436(10) 0.0475(11) -0.0095(8) 0.0040(8) -0.0108(8)
C6 0.0389(11) 0.0518(12) 0.0670(14) -0.0123(11) -0.0096(10) -0.0068(9)
C7 0.0357(13) 0.079(2) 0.145(3) -0.011(2) -0.0104(16) -0.0064(13)
C8 0.0398(9) 0.0287(8) 0.0270(8) -0.0041(6) 0.0025(7) -0.0085(7)
S9 0.0526(3) 0.0348(2) 0.0262(2) -0.00619(17) 0.00117(19) -0.0036(2)
C10 0.0382(9) 0.0295(8) 0.0302(8) -0.0081(6) 0.0009(7) -0.0079(7)
C11 0.0316(8) 0.0291(8) 0.0326(8) -0.0117(7) 0.0011(6) -0.0067(6)
O12 0.0301(6) 0.0303(6) 0.0357(6) -0.0110(5) 0.0026(5) -0.0035(5)
C13 0.0312(9) 0.0380(9) 0.0428(9) -0.0099(7) -0.0001(7) -0.0068(7)
C14 0.0340(9) 0.0430(10) 0.0488(11) -0.0106(9) 0.0068(8) -0.0038(8)
C15 0.0345(11) 0.0706(16) 0.090(2) -0.0328(15) 0.0060(11) -0.0038(10)
C16 0.0322(8) 0.0288(8) 0.0313(8) -0.0090(6) 0.0035(6) -0.0088(7)
S17 0.0308(2) 0.0283(2) 0.0346(2) -0.00778(17) 0.00414(16) -0.00812(16)
C18 0.0320(8) 0.0269(8) 0.0313(8) -0.0031(6) 0.0037(6) -0.0077(6)
C19 0.0305(8) 0.0251(7) 0.0301(8) 0.0000(6) 0.0042(6) -0.0062(6)
O20 0.0292(6) 0.0358(6) 0.0376(6) -0.0089(5) 0.0022(5) -0.0026(5)
C21 0.0431(12) 0.0778(16) 0.0466(11) -0.0059(11) 0.0106(9) -0.0227(11)
C22 0.0511(15) 0.079(2) 0.110(3) -0.0033(18) 0.0023(16) -0.0300(14)
C23 0.0696(19) 0.104(3) 0.113(3) -0.039(2) 0.0323(19) -0.0528(19)
C24 0.0375(9) 0.0259(8) 0.0271(7) -0.0002(6) 0.0046(6) -0.0087(7)
S25 0.0447(3) 0.0289(2) 0.0246(2) -0.00258(16) 0.00340(17) -0.00532(18)
C26 0.0401(9) 0.0255(8) 0.0254(8) -0.0042(6) 0.0029(7) -0.0058(7)
C27 0.0344(8) 0.0267(8) 0.0283(8) -0.0082(6) 0.0027(6) -0.0064(6)
C28 0.0364(9) 0.0275(8) 0.0261(7) -0.0046(6) 0.0032(6) -0.0095(7)
C29 0.0372(9) 0.0308(8) 0.0326(8) -0.0020(7) 0.0020(7) -0.0047(7)
C30 0.0357(9) 0.0352(9) 0.0366(9) -0.0053(7) 0.0063(7) -0.0049(7)
C31 0.0405(9) 0.0348(9) 0.0299(8) -0.0046(7) 0.0076(7) -0.0077(7)
O34 0.0316(6) 0.0334(6) 0.0319(6) -0.0058(5) -0.0001(5) -0.0070(5)
C35 0.0454(11) 0.0457(10) 0.0400(10) -0.0085(8) -0.0033(8) -0.0188(9)
C36 0.0412(11) 0.0430(11) 0.0860(18) -0.0034(11) -0.0137(11) -0.0118(9)
C37 0.0647(17) 0.0736(19) 0.111(3) 0.0145(18) -0.0383(18) -0.0327(15)
C38 0.0365(9) 0.0340(9) 0.0330(9) -0.0022(7) -0.0009(7) -0.0113(7)
C39 0.0297(9) 0.0346(9) 0.0435(10) -0.0036(7) -0.0007(7) -0.0061(7)
C40 0.0342(9) 0.0325(9) 0.0429(10) -0.0107(7) 0.0058(7) -0.0057(7)
C42 0.0538(12) 0.0297(9) 0.0522(11) -0.0083(8) 0.0055(9) -0.0155(8)
C43 0.0377(9) 0.0286(8) 0.0376(9) -0.0079(7) 0.0044(7) -0.0048(7)
C44 0.0378(9) 0.0351(9) 0.0405(10) -0.0139(7) 0.0085(7) -0.0064(7)
C45 0.0414(10) 0.0360(9) 0.0338(9) -0.0110(7) 0.0090(7) -0.0100(8)
C47 0.0383(9) 0.0336(9) 0.0295(8) -0.0019(7) -0.0029(7) -0.0092(7)
C48 0.0350(9) 0.0301(8) 0.0312(8) 0.0021(6) 0.0008(7) -0.0106(7)
C49 0.0361(9) 0.0267(8) 0.0319(8) -0.0021(6) 0.0027(7) -0.0097(7)
C50 0.0346(9) 0.0371(10) 0.0416(10) -0.0008(8) -0.0047(7) -0.0073(7)
C51 0.0377(11) 0.0717(16) 0.0558(13) -0.0017(12) 0.0036(10) -0.0005(10)
C52 0.0461(12) 0.0649(15) 0.0605(14) -0.0155(12) -0.0141(10) -0.0065(11)
C53 0.0566(13) 0.0416(12) 0.0723(16) 0.0128(11) -0.0222(12) -0.0102(10)
C54 0.0562(12) 0.0291(9) 0.0451(10) -0.0030(8) -0.0037(9) -0.0182(8)
S55 0.0390(3) 0.0388(3) 0.0578(3) -0.0012(2) -0.0012(2) -0.0060(2)
O56 0.0610(11) 0.1095(17) 0.0684(12) 0.0018(12) -0.0007(9) -0.0445(12)
O57 0.0762(12) 0.0373(9) 0.0820(13) 0.0005(8) 0.0107(10) -0.0012(8)
O58 0.0516(10) 0.0698(12) 0.0750(12) 0.0015(10) -0.0150(9) -0.0035(9)
C59 0.112(3) 0.0573(16) 0.0737(18) -0.0192(14) 0.0222(18) -0.0385(17)
F60 0.0869(13) 0.0864(13) 0.0969(14) -0.0208(11) 0.0369(11) -0.0109(10)
F61 0.273(4) 0.0569(12) 0.125(2) -0.0360(13) 0.055(2) -0.0565(18)
F62 0.132(2) 0.171(3) 0.0662(12) -0.0294(14) 0.0025(13) -0.0778(19)
S100 0.0429(6) 0.0436(14) 0.0555(8) -0.0048(11) -0.0032(6) 0.0012(11)
O101 0.066(3) 0.085(4) 0.0634(19) 0.011(2) -0.016(2) -0.015(3)
O102 0.082(5) 0.041(3) 0.079(4) -0.012(3) 0.016(3) -0.010(2)
O103 0.058(3) 0.111(4) 0.085(3) -0.003(4) -0.006(2) -0.038(3)
C104 0.081(5) 0.072(5) 0.084(5) -0.015(5) 0.006(4) 0.001(4)
F105 0.168(10) 0.087(4) 0.216(10) -0.088(6) 0.038(7) -0.032(5)
F106 0.072(4) 0.143(8) 0.153(7) -0.057(7) 0.057(4) -0.020(5)
F107 0.131(6) 0.129(7) 0.073(6) -0.038(5) -0.027(5) 0.005(6)
S200 0.0473(7) 0.0433(15) 0.0582(9) -0.0071(12) -0.0020(6) 0.0007(12)
O201 0.066(4) 0.083(5) 0.065(2) 0.012(3) -0.016(2) -0.016(3)
O202 0.086(5) 0.044(3) 0.081(5) -0.014(3) 0.016(4) -0.004(3)
O203 0.058(3) 0.109(4) 0.083(3) -0.009(4) -0.008(2) -0.044(3)
C204 0.086(6) 0.072(6) 0.079(5) -0.022(5) 0.012(5) -0.012(4)
F205 0.107(6) 0.092(6) 0.106(5) -0.052(4) 0.025(4) 0.027(5)
F206 0.124(7) 0.143(8) 0.140(7) 0.011(7) 0.043(6) -0.078(7)
F207 0.203(11) 0.145(10) 0.056(5) -0.021(5) -0.020(7) 0.002(8)
S300 0.0348(9) 0.0406(11) 0.0469(10) -0.0089(9) -0.0150(8) 0.0001(9)
O301 0.067(4) 0.087(5) 0.065(3) 0.010(3) -0.015(3) -0.013(3)
O302 0.083(5) 0.040(3) 0.078(5) -0.013(3) 0.018(3) -0.009(3)
O303 0.058(3) 0.111(4) 0.086(3) -0.006(4) -0.009(3) -0.040(4)
C304 0.050(6) 0.055(6) 0.074(7) -0.001(6) 0.002(5) 0.006(5)
F305 0.155(17) 0.104(14) 0.253(19) -0.020(14) 0.040(16) -0.006(13)
F306 0.044(5) 0.101(8) 0.113(8) 0.029(6) -0.029(5) -0.009(5)
F307 0.057(5) 0.152(12) 0.122(10) 0.001(10) 0.008(7) -0.048(6)
C110 0.0443(11) 0.0460(12) 0.0614(13) -0.0164(10) 0.0173(10) -0.0024(9)
C111 0.061(3) 0.084(4) 0.095(4) 0.008(3) 0.039(3) 0.009(3)
C112 0.052(2) 0.070(3) 0.116(4) -0.057(3) 0.001(3) 0.007(2)
C113 0.0398(19) 0.079(3) 0.065(2) -0.016(2) 0.0003(17) 0.0011(19)
C211 0.049(3) 0.056(3) 0.053(3) -0.023(2) 0.028(2) 0.001(2)
C212 0.029(2) 0.078(4) 0.087(5) -0.030(4) 0.014(3) -0.001(3)
C213 0.060(4) 0.052(3) 0.075(4) 0.005(3) 0.034(4) 0.024(3)
C120 0.0306(9) 0.0500(12) 0.0682(14) -0.0179(10) -0.0084(9) 0.0001(8)
C121 0.039(2) 0.068(3) 0.129(5) -0.023(3) -0.002(2) -0.0155(19)
C122 0.060(3) 0.082(3) 0.092(4) 0.016(3) -0.009(3) 0.000(2)
C123 0.046(2) 0.083(4) 0.166(6) -0.071(4) -0.022(3) 0.012(2)
C221 0.023(2) 0.136(7) 0.092(5) -0.016(5) 0.002(3) 0.000(3)
C222 0.036(3) 0.057(3) 0.071(4) -0.018(3) -0.024(3) 0.001(2)
C223 0.042(3) 0.043(3) 0.109(5) -0.011(3) -0.029(3) 0.010(2)
C130 0.0355(10) 0.0445(11) 0.0595(13) 0.0012(10) 0.0110(9) -0.0003(8)
C131 0.0413(19) 0.072(3) 0.072(3) 0.023(3) 0.016(3) 0.0091(19)
C132 0.057(2) 0.090(3) 0.067(2) -0.020(2) 0.0226(19) 0.008(2)
C133 0.0429(18) 0.061(2) 0.120(4) 0.003(2) -0.003(2) -0.0142(16)
C231 0.032(3) 0.070(5) 0.052(4) 0.001(4) 0.009(3) 0.008(3)
C232 0.029(3) 0.080(5) 0.092(6) -0.025(5) -0.003(4) -0.007(3)
C233 0.061(6) 0.058(5) 0.075(8) 0.016(6) 0.031(7) 0.022(4)
O140 0.149(5) 0.073(4) 0.097(4) -0.013(3) -0.006(4) -0.003(3)
C141 0.075(4) 0.077(4) 0.048(3) -0.005(3) 0.003(2) -0.007(3)
C142 0.117(6) 0.132(6) 0.088(5) -0.046(5) 0.002(4) -0.050(5)
C143 0.096(5) 0.134(7) 0.131(7) -0.024(5) -0.038(5) -0.017(5)
O240 0.132(6) 0.103(9) 0.113(7) 0.020(7) 0.000(7) -0.010(6)
C241 0.111(9) 0.089(6) 0.058(5) 0.000(5) 0.009(5) -0.008(6)
C242 0.145(9) 0.118(8) 0.113(8) -0.040(7) 0.010(7) -0.039(7)
C243 0.090(6) 0.137(9) 0.108(7) -0.017(6) -0.021(6) -0.027(6)

loop_
_atom_type_symbol
_atom_type_scat_dispersion_real
_atom_type_scat_dispersion_imag
_atom_type_scat_Cromer_Mann_a1
_atom_type_scat_Cromer_Mann_b1
_atom_type_scat_Cromer_Mann_a2
_atom_type_scat_Cromer_Mann_b2
_atom_type_scat_Cromer_Mann_a3
_atom_type_scat_Cromer_Mann_b3
_atom_type_scat_Cromer_Mann_a4
_atom_type_scat_Cromer_Mann_b4
_atom_type_scat_Cromer_Mann_c
_atom_type_scat_source
C 0.0181 0.0091 2.3100 20.8439 1.0200 10.2075 1.5886 0.5687 0.8650 51.6512 0.2156 'International Tables Vol C 4.2.6.8 and 6.1.1.4'
H 0.0000 0.0000 0.4930 10.5109 0.3229 26.1257 0.1402 3.1424 0.0408 57.7998 0.0030 'International Tables Vol C 4.2.6.8 and 6.1.1.4'
O 0.0492 0.0322 3.0485 13.2771 2.2868 5.7011 1.5463 0.3239 0.8670 32.9089 0.2508 'International Tables Vol C 4.2.6.8 and 6.1.1.4'
S 0.3331 0.5567 6.9053 1.4679 5.2034 22.2151 1.4379 0.2536 1.5863 56.1720 0.8669 'International Tables Vol C 4.2.6.8 and 6.1.1.4'
F 0.0727 0.0534 3.5392 10.2825 2.6412 4.2944 1.5170 0.2615 1.0243 26.1476 0.2776 'International Tables Vol C 4.2.6.8 and 6.1.1.4'

loop_
_geom_angle_atom_site_label_1
_geom_angle_atom_site_label_2
_geom_angle_atom_site_label_3
_geom_angle
_geom_angle_publ_flag
C2 S1 C28 103.34(8) yes
C2 S1 C54 103.54(9) yes
C28 S1 C54 103.27(9) yes
S1 C2 C3 113.43(13) yes
S1 C2 C49 123.88(13) yes
C3 C2 C49 122.69(16) yes
C2 C3 O4 119.04(15) yes
C2 C3 C8 117.56(16) yes
O4 C3 C8 123.12(15) yes
C3 O4 C5 117.04(14) yes
O4 C5 C6 106.31(17) yes
O4 C5 H51 110.3 no
C6 C5 H51 109.6 no
O4 C5 H52 109.7 no
C6 C5 H52 110.4 no
H51 C5 H52 110.5 no
C5 C6 C7 111.0(2) yes
C5 C6 H62 108.7 no
C7 C6 H62 108.0 no
C5 C6 H61 109.9 no
C7 C6 H61 111.6 no
H62 C6 H61 107.5 no
C6 C7 H71 108.4 no
C6 C7 H73 109.9 no
H71 C7 H73 110.9 no
C6 C7 H72 109.5 no
H71 C7 H72 110.2 no
H73 C7 H72 107.9 no
C3 C8 S9 124.18(14) yes
C3 C8 C47 119.62(16) yes
S9 C8 C47 116.08(14) yes
C8 S9 C10 107.11(8) yes
S9 C10 C11 125.78(14) yes
S9 C10 C45 115.09(14) yes
C11 C10 C45 119.07(16) yes
C10 C11 O12 123.17(16) yes
C10 C11 C16 117.79(15) yes
O12 C11 C16 118.76(15) yes
C11 O12 C13 117.07(13) yes
O12 C13 C14 105.81(15) yes
O12 C13 H131 110.3 no
C14 C13 H131 107.6 no
O12 C13 H132 113.0 no
C14 C13 H132 108.3 no
H131 C13 H132 111.4 no
C13 C14 C15 111.35(19) yes
C13 C14 H142 107.0 no
C15 C14 H142 111.9 no
C13 C14 H141 108.3 no
C15 C14 H141 108.5 no
H142 C14 H141 109.8 no
C14 C15 H151 110.0 no
C14 C15 H153 109.6 no
H151 C15 H153 107.5 no
C14 C15 H152 109.4 no
H151 C15 H152 111.1 no
H153 C15 H152 109.2 no
C11 C16 S17 113.35(12) yes
C11 C16 C43 122.74(16) yes
S17 C16 C43 123.91(14) yes
C16 S17 C18 103.24(8) yes
C16 S17 C42 104.29(9) yes
C18 S17 C42 103.83(10) yes
S17 C18 C19 115.64(13) yes
S17 C18 C40 122.08(14) yes
C19 C18 C40 122.28(17) yes
C18 C19 O20 120.03(16) yes
C18 C19 C24 117.59(16) yes
O20 C19 C24 122.38(15) yes
C19 O20 C21 111.95(15) yes
O20 C21 C22 110.7(2) yes
O20 C21 H211 108.8 no
C22 C21 H211 111.1 no
O20 C21 H212 109.9 no
C22 C21 H212 103.9 no
H211 C21 H212 112.4 no
C21 C22 C23 112.1(3) yes
C21 C22 H222 106.9 no
C23 C22 H222 110.7 no
C21 C22 H221 108.4 no
C23 C22 H221 109.9 no
H222 C22 H221 108.7 no
C22 C23 H231 107.3 no
C22 C23 H233 111.1 no
H231 C23 H233 107.7 no
C22 C23 H232 109.1 no
H231 C23 H232 110.4 no
H233 C23 H232 111.2 no
C19 C24 S25 121.69(13) yes
C19 C24 C38 119.82(16) yes
S25 C24 C38 118.42(14) yes
C24 S25 C26 102.33(8) yes
S25 C26 C27 121.53(14) yes
S25 C26 C31 118.17(13) yes
C27 C26 C31 120.29(16) yes
C26 C27 C28 116.78(16) yes
C26 C27 O34 122.69(15) yes
C28 C27 O34 120.41(15) yes
S1 C28 C27 116.37(13) yes
S1 C28 C29 120.89(13) yes
C27 C28 C29 122.72(16) yes
C28 C29 C30 120.56(17) yes
C28 C29 H291 119.8 no
C30 C29 H291 119.6 no
C29 C30 C31 117.07(17) yes
C29 C30 C130 122.10(17) yes
C31 C30 C130 120.75(17) yes
C30 C31 C26 122.50(17) yes
C30 C31 H311 118.3 no
C26 C31 H311 119.2 no
C27 O34 C35 114.63(14) yes
O34 C35 C36 107.87(17) yes
O34 C35 H352 106.9 no
C36 C35 H352 110.4 no
O34 C35 H351 110.7 no
C36 C35 H351 111.0 no
H352 C35 H351 109.9 no
C35 C36 C37 111.7(3) yes
C35 C36 H361 110.8 no
C37 C36 H361 108.2 no
C35 C36 H362 109.3 no
C37 C36 H362 108.1 no
H361 C36 H362 108.7 no
C36 C37 H371 109.1 no
C36 C37 H372 110.5 no
H371 C37 H372 107.7 no
C36 C37 H373 111.1 no
H371 C37 H373 108.8 no
H372 C37 H373 109.5 no
C24 C38 C39 122.20(17) yes
C24 C38 H381 120.1 no
C39 C38 H381 117.7 no
C38 C39 C40 117.81(17) yes
C38 C39 C120 120.50(18) yes
C40 C39 C120 121.68(18) yes
C18 C40 C39 120.07(17) yes
C18 C40 H401 123.3 no
C39 C40 H401 116.6 no
S17 C42 H423 103.5 no
S17 C42 H421 110.7 no
H423 C42 H421 115.4 no
S17 C42 H422 105.5 no
H423 C42 H422 108.5 no
H421 C42 H422 112.4 no
C16 C43 C44 119.72(17) yes
C16 C43 H431 119.7 no
C44 C43 H431 120.6 no
C43 C44 C45 117.29(17) yes
C43 C44 C110 121.33(18) yes
C45 C44 C110 121.33(18) yes
C10 C45 C44 123.31(17) yes
C10 C45 H451 118.8 no
C44 C45 H451 117.9 no
C8 C47 C48 122.67(17) yes
C8 C47 H471 117.6 no
C48 C47 H471 119.7 no
C47 C48 C49 117.55(16) yes
C47 C48 C50 122.34(17) yes
C49 C48 C50 120.10(16) yes
C48 C49 C2 119.79(16) yes
C48 C49 H491 119.6 no
C2 C49 H491 120.6 no
C48 C50 C51 109.25(16) yes
C48 C50 C52 111.67(17) yes
C51 C50 C52 109.0(2) yes
C48 C50 C53 110.24(16) yes
C51 C50 C53 109.3(2) yes
C52 C50 C53 107.31(19) yes
C50 C51 H512 108.5 no
C50 C51 H513 107.8 no
H512 C51 H513 112.4 no
C50 C51 H511 107.2 no
H512 C51 H511 108.5 no
H513 C51 H511 112.3 no
C50 C52 H521 107.5 no
C50 C52 H523 109.3 no
H521 C52 H523 108.4 no
C50 C52 H522 108.9 no
H521 C52 H522 111.1 no
H523 C52 H522 111.6 no
C50 C53 H531 110.2 no
C50 C53 H532 109.0 no
H531 C53 H532 110.5 no
C50 C53 H533 110.3 no
H531 C53 H533 109.1 no
H532 C53 H533 107.7 no
S1 C54 H542 113.8 no
S1 C54 H541 105.9 no
H542 C54 H541 110.0 no
S1 C54 H543 107.2 no
H542 C54 H543 112.0 no
H541 C54 H543 107.6 no
O56 S55 O57 113.80(14) yes
O56 S55 O58 115.23(13) yes
O57 S55 O58 114.96(14) yes
O56 S55 C59 103.77(16) yes
O57 S55 C59 101.70(14) yes
O58 S55 C59 105.23(17) yes
S55 C59 F60 112.1(2) yes
S55 C59 F61 111.1(2) yes
F60 C59 F61 108.1(3) yes
S55 C59 F62 110.3(3) yes
F60 C59 F62 107.2(3) yes
F61 C59 F62 107.8(3) yes
O101 S100 O102 115.0(9) yes
O101 S100 O103 114.0(9) yes
O102 S100 O103 115.8(5) yes
O101 S100 C104 103.3(7) yes
O102 S100 C104 102.1(6) yes
O103 S100 C104 104.3(6) yes
S100 C104 F105 108.8(9) yes
S100 C104 F106 111.4(9) yes
F105 C104 F106 104.7(10) yes
S100 C104 F107 109.0(10) yes
F105 C104 F107 108.9(13) yes
F106 C104 F107 113.7(13) yes
O201 S200 O202 115.0(9) yes
O201 S200 O203 117.0(9) yes
O202 S200 O203 115.0(7) yes
O201 S200 C204 103.7(8) yes
O202 S200 C204 97.9(5) yes
O203 S200 C204 104.8(6) yes
S200 C204 F205 108.0(8) yes
S200 C204 F206 109.0(9) yes
F205 C204 F206 109.5(11) yes
S200 C204 F207 111.6(11) yes
F205 C204 F207 112.2(13) yes
F206 C204 F207 106.5(13) yes
O301 S300 O302 119.7(7) yes
O301 S300 O303 114.5(9) yes
O302 S300 O303 102.3(10) yes
O301 S300 C304 110.3(7) yes
O302 S300 C304 106.3(8) yes
O303 S300 C304 102.0(11) yes
S300 C304 F305 114.5(13) yes
S300 C304 F306 118.0(9) yes
F305 C304 F306 107.7(13) yes
S300 C304 F307 108.7(9) yes
F305 C304 F307 103.5(14) yes
F306 C304 F307 102.9(11) yes
C44 C110 C111 116.5(3) yes
C44 C110 C112 111.0(3) yes
C111 C110 C112 113.1(4) yes
C44 C110 C113 108.4(2) yes
C111 C110 C113 104.4(4) yes
C112 C110 C113 102.0(4) yes
C44 C110 C211 105.1(3) yes
C44 C110 C212 106.4(3) yes
C211 C110 C212 103.0(4) yes
C44 C110 C213 114.7(3) yes
C211 C110 C213 107.7(5) yes
C212 C110 C213 118.5(5) yes
C110 C111 H1111 109.2 no
C110 C111 H1112 109.4 no
H1111 C111 H1112 110.7 no
C110 C111 H1113 109.0 no
H1111 C111 H1113 109.8 no
H1112 C111 H1113 108.6 no
C110 C112 H1121 107.9 no
C110 C112 H1122 110.0 no
H1121 C112 H1122 108.8 no
C110 C112 H1123 109.6 no
H1121 C112 H1123 109.6 no
H1122 C112 H1123 110.9 no
C110 C113 H1132 106.2 no
C110 C113 H1131 108.9 no
H1132 C113 H1131 110.9 no
C110 C113 H1133 107.8 no
H1132 C113 H1133 112.0 no
H1131 C113 H1133 110.8 no
C110 C211 H2111 110.0 no
C110 C211 H2112 109.4 no
H2111 C211 H2112 109.6 no
C110 C211 H2113 110.5 no
H2111 C211 H2113 108.2 no
H2112 C211 H2113 109.2 no
C110 C212 H2121 109.7 no
C110 C212 H2123 111.2 no
H2121 C212 H2123 108.4 no
C110 C212 H2122 109.3 no
H2121 C212 H2122 108.7 no
H2123 C212 H2122 109.6 no
C110 C213 H2132 110.9 no
C110 C213 H2133 109.6 no
H2132 C213 H2133 107.8 no
C110 C213 H2131 109.7 no
H2132 C213 H2131 109.4 no
H2133 C213 H2131 109.5 no
C39 C120 C121 112.9(3) yes
C39 C120 C122 105.8(3) yes
C121 C120 C122 107.4(4) yes
C39 C120 C123 113.6(3) yes
C121 C120 C123 112.6(4) yes
C122 C120 C123 103.6(4) yes
C39 C120 C221 106.9(3) yes
C39 C120 C222 112.8(3) yes
C221 C120 C222 106.1(5) yes
C39 C120 C223 109.0(3) yes
C221 C120 C223 112.8(5) yes
C222 C120 C223 109.2(4) yes
C120 C121 H1211 109.7 no
C120 C121 H1212 110.5 no
H1211 C121 H1212 109.5 no
C120 C121 H1213 105.1 no
H1211 C121 H1213 110.1 no
H1212 C121 H1213 111.9 no
C120 C122 H1221 111.1 no
C120 C122 H1222 106.3 no
H1221 C122 H1222 110.9 no
C120 C122 H1223 110.1 no
H1221 C122 H1223 110.4 no
H1222 C122 H1223 107.9 no
C120 C123 H1232 107.3 no
C120 C123 H1231 105.6 no
H1232 C123 H1231 111.3 no
C120 C123 H1233 108.0 no
H1232 C123 H1233 111.5 no
H1231 C123 H1233 112.7 no
C120 C221 H2212 106.5 no
C120 C221 H2211 107.3 no
H2212 C221 H2211 111.1 no
C120 C221 H2213 105.8 no
H2212 C221 H2213 113.7 no
H2211 C221 H2213 111.9 no
C120 C222 H2221 110.4 no
C120 C222 H2223 111.0 no
H2221 C222 H2223 107.1 no
C120 C222 H2222 111.6 no
H2221 C222 H2222 109.6 no
H2223 C222 H2222 107.0 no
C120 C223 H2232 111.4 no
C120 C223 H2231 109.9 no
H2232 C223 H2231 109.7 no
C120 C223 H2233 109.0 no
H2232 C223 H2233 108.7 no
H2231 C223 H2233 108.0 no
C30 C130 C131 113.3(3) yes
C30 C130 C132 106.7(2) yes
C131 C130 C132 107.9(3) yes
C30 C130 C133 110.4(2) yes
C131 C130 C133 113.3(4) yes
C132 C130 C133 104.6(3) yes
C30 C130 C231 117.4(3) yes
C30 C130 C232 102.2(3) yes
C231 C130 C232 103.4(6) yes
C30 C130 C233 114.1(7) yes
C231 C130 C233 114.5(6) yes
C232 C130 C233 102.4(7) yes
C130 C131 H1312 108.6 no
C130 C131 H1311 112.3 no
H1312 C131 H1311 107.1 no
C130 C131 H1313 109.7 no
H1312 C131 H1313 109.3 no
H1311 C131 H1313 109.8 no
C130 C132 H1321 107.1 no
C130 C132 H1322 107.5 no
H1321 C132 H1322 108.6 no
C130 C132 H1323 111.8 no
H1321 C132 H1323 109.4 no
H1322 C132 H1323 112.2 no
C130 C133 H1331 109.1 no
C130 C133 H1333 109.3 no
H1331 C133 H1333 109.0 no
C130 C133 H1332 109.6 no
H1331 C133 H1332 109.4 no
H1333 C133 H1332 110.3 no
C130 C231 H2312 110.0 no
C130 C231 H2313 110.8 no
H2312 C231 H2313 107.7 no
C130 C231 H2311 111.1 no
H2312 C231 H2311 108.2 no
H2313 C231 H2311 108.9 no
C130 C232 H2321 109.3 no
C130 C232 H2322 108.3 no
H2321 C232 H2322 108.6 no
C130 C232 H2323 111.1 no
H2321 C232 H2323 110.0 no
H2322 C232 H2323 109.5 no
C130 C233 H2332 107.3 no
C130 C233 H2331 107.2 no
H2332 C233 H2331 111.3 no
C130 C233 H2333 108.8 no
H2332 C233 H2333 110.5 no
H2331 C233 H2333 111.6 no
O140 C141 C142 121.3(7) yes
O140 C141 C143 120.8(7) yes
C142 C141 C143 118.0(6) yes
C141 C142 H1421 109.8 no
C141 C142 H1422 108.8 no
H1421 C142 H1422 111.6 no
C141 C142 H1423 107.8 no
H1421 C142 H1423 110.6 no
H1422 C142 H1423 108.0 no
C141 C143 H1431 108.5 no
C141 C143 H1433 108.8 no
H1431 C143 H1433 109.5 no
C141 C143 H1432 109.9 no
H1431 C143 H1432 109.6 no
H1433 C143 H1432 110.5 no
O240 C241 C242 119.6(8) yes
O240 C241 C243 120.1(8) yes
C242 C241 C243 120.3(8) yes
C241 C242 H2421 111.2 no
C241 C242 H2422 108.2 no
H2421 C242 H2422 109.3 no
C241 C242 H2423 109.4 no
H2421 C242 H2423 109.5 no
H2422 C242 H2423 109.2 no
C241 C243 H2433 109.0 no
C241 C243 H2432 109.2 no
H2433 C243 H2432 108.9 no
C241 C243 H2431 110.3 no
H2433 C243 H2431 109.6 no
H2432 C243 H2431 109.8 no

loop_
_geom_bond_atom_site_label_1
_geom_bond_atom_site_label_2
_geom_bond_distance
_geom_bond_publ_flag
S1 C2 1.7814(17) yes
S1 C28 1.7860(17) yes
S1 C54 1.7883(19) yes
C2 C3 1.392(2) yes
C2 C49 1.396(2) yes
C3 O4 1.363(2) yes
C3 C8 1.398(2) yes
O4 C5 1.444(2) yes
C5 C6 1.511(3) yes
C5 H51 0.964 no
C5 H52 1.002 no
C6 C7 1.523(4) yes
C6 H62 0.965 no
C6 H61 0.980 no
C7 H71 0.958 no
C7 H73 0.963 no
C7 H72 0.961 no
C8 S9 1.7655(18) yes
C8 C47 1.400(3) yes
S9 C10 1.7707(18) yes
C10 C11 1.396(3) yes
C10 C45 1.396(3) yes
C11 O12 1.364(2) yes
C11 C16 1.397(2) yes
O12 C13 1.454(2) yes
C13 C14 1.511(3) yes
C13 H131 0.989 no
C13 H132 0.974 no
C14 C15 1.527(3) yes
C14 H142 0.970 no
C14 H141 0.979 no
C15 H151 0.929 no
C15 H153 0.973 no
C15 H152 0.953 no
C16 S17 1.7819(17) yes
C16 C43 1.391(2) yes
S17 C18 1.7858(18) yes
S17 C42 1.7855(19) yes
C18 C19 1.394(2) yes
C18 C40 1.395(3) yes
C19 O20 1.369(2) yes
C19 C24 1.396(3) yes
O20 C21 1.470(3) yes
C21 C22 1.457(4) yes
C21 H211 1.002 no
C21 H212 1.026 no
C22 C23 1.516(4) yes
C22 H222 1.037 no
C22 H221 0.988 no
C23 H231 0.966 no
C23 H233 0.965 no
C23 H232 0.958 no
C24 S25 1.7709(18) yes
C24 C38 1.395(3) yes
S25 C26 1.7775(17) yes
C26 C27 1.404(2) yes
C26 C31 1.388(3) yes
C27 C28 1.397(2) yes
C27 O34 1.361(2) yes
C28 C29 1.388(3) yes
C29 C30 1.389(3) yes
C29 H291 0.914 no
C30 C31 1.402(3) yes
C30 C130 1.531(3) yes
C31 H311 0.949 no
O34 C35 1.455(2) yes
C35 C36 1.501(3) yes
C35 H352 0.961 no
C35 H351 0.981 no
C36 C37 1.525(4) yes
C36 H361 0.970 no
C36 H362 0.964 no
C37 H371 0.975 no
C37 H372 0.951 no
C37 H373 0.968 no
C38 C39 1.396(3) yes
C38 H381 0.916 no
C39 C40 1.387(3) yes
C39 C120 1.539(3) yes
C40 H401 0.929 no
C42 H423 0.965 no
C42 H421 0.972 no
C42 H422 0.964 no
C43 C44 1.399(3) yes
C43 H431 0.927 no
C44 C45 1.391(3) yes
C44 C110 1.534(3) yes
C45 H451 0.937 no
C47 C48 1.391(3) yes
C47 H471 0.918 no
C48 C49 1.397(3) yes
C48 C50 1.537(2) yes
C49 H491 0.931 no
C50 C51 1.524(3) yes
C50 C52 1.529(3) yes
C50 C53 1.534(3) yes
C51 H512 0.966 no
C51 H513 0.979 no
C51 H511 0.953 no
C52 H521 0.940 no
C52 H523 0.980 no
C52 H522 0.970 no
C53 H531 0.993 no
C53 H532 0.983 no
C53 H533 0.993 no
C54 H542 0.969 no
C54 H541 0.971 no
C54 H543 0.951 no
S55 O56 1.434(2) yes
S55 O57 1.4348(18) yes
S55 O58 1.4127(19) yes
S55 C59 1.820(3) yes
C59 F60 1.324(4) yes
C59 F61 1.319(4) yes
C59 F62 1.343(5) yes
S100 O101 1.466(10) yes
S100 O102 1.435(7) yes
S100 O103 1.394(8) yes
S100 C104 1.801(11) yes
C104 F105 1.355(14) yes
C104 F106 1.325(13) yes
C104 F107 1.298(13) yes
S200 O201 1.424(10) yes
S200 O202 1.485(6) yes
S200 O203 1.431(8) yes
S200 C204 1.818(10) yes
C204 F205 1.320(13) yes
C204 F206 1.342(13) yes
C204 F207 1.297(14) yes
S300 O301 1.363(9) yes
S300 O302 1.447(10) yes
S300 O303 1.493(13) yes
S300 C304 1.792(11) yes
C304 F305 1.317(15) yes
C304 F306 1.264(13) yes
C304 F307 1.391(14) yes
C110 C111 1.461(6) yes
C110 C112 1.522(5) yes
C110 C113 1.651(5) yes
C110 C211 1.647(6) yes
C110 C212 1.516(8) yes
C110 C213 1.389(7) yes
C111 H1111 0.974 no
C111 H1112 0.970 no
C111 H1113 0.974 no
C112 H1121 0.961 no
C112 H1122 0.950 no
C112 H1123 0.950 no
C113 H1132 0.957 no
C113 H1131 0.953 no
C113 H1133 0.964 no
C211 H2111 0.947 no
C211 H2112 0.964 no
C211 H2113 0.946 no
C212 H2121 0.967 no
C212 H2123 0.963 no
C212 H2122 0.968 no
C213 H2132 0.951 no
C213 H2133 0.950 no
C213 H2131 0.951 no
C120 C121 1.447(5) yes
C120 C122 1.607(6) yes
C120 C123 1.511(6) yes
C120 C221 1.516(8) yes
C120 C222 1.544(6) yes
C120 C223 1.448(7) yes
C121 H1211 0.963 no
C121 H1212 0.972 no
C121 H1213 0.978 no
C122 H1221 0.972 no
C122 H1222 0.975 no
C122 H1223 0.968 no
C123 H1232 0.975 no
C123 H1231 0.994 no
C123 H1233 0.981 no
C221 H2212 1.055 no
C221 H2211 1.043 no
C221 H2213 1.078 no
C222 H2221 0.944 no
C222 H2223 0.953 no
C222 H2222 0.946 no
C223 H2232 0.946 no
C223 H2231 0.941 no
C223 H2233 0.951 no
C130 C131 1.504(6) yes
C130 C132 1.593(5) yes
C130 C133 1.498(5) yes
C130 C231 1.400(8) yes
C130 C232 1.637(9) yes
C130 C233 1.449(12) yes
C131 H1312 0.947 no
C131 H1311 0.988 no
C131 H1313 0.974 no
C132 H1321 0.981 no
C132 H1322 0.985 no
C132 H1323 0.956 no
C133 H1331 0.954 no
C133 H1333 0.977 no
C133 H1332 0.969 no
C231 H2312 0.958 no
C231 H2313 0.962 no
C231 H2311 0.963 no
C232 H2321 0.965 no
C232 H2322 0.958 no
C232 H2323 0.956 no
C233 H2332 1.063 no
C233 H2331 1.064 no
C233 H2333 1.048 no
O140 C141 1.238(15) yes
C141 C142 1.407(12) yes
C141 C143 1.467(11) yes
C142 H1421 0.990 no
C142 H1422 0.964 no
C142 H1423 0.960 no
C143 H1431 0.946 no
C143 H1433 0.959 no
C143 H1432 0.962 no
O240 C241 1.18(2) yes
C241 C242 1.504(19) yes
C241 C243 1.386(19) yes
C242 H2421 0.950 no
C242 H2422 0.962 no
C242 H2423 0.957 no
C243 H2433 0.960 no
C243 H2432 0.961 no
C243 H2431 0.953 no

loop_
_geom_hbond_atom_site_label_D
_geom_hbond_atom_site_label_H
_geom_hbond_atom_site_label_A
_geom_hbond_site_symmetry_A
_geom_hbond_angle_DHA
_geom_hbond_distance_DH
_geom_hbond_distance_HA
_geom_hbond_distance_DA
_geom_hbond_publ_flag
C13 H132 O303 2_666 163 0.97 2.52 3.468(7) yes
C35 H352 O56 . 165 0.96 2.55 3.488(3) yes
C43 H431 O57 1_545 172 0.93 2.52 3.438(3) yes
C49 H491 O102 2_676 177 0.93 2.48 3.407(7) yes
C49 H491 O202 2_676 166 0.93 2.49 3.399(7) yes
C52 H523 O103 1_554 170 0.98 2.38 3.350(7) yes
C123 H1233 O57 1_545 129 0.98 2.58 3.290(7) yes
C133 H1331 O58 1_455 157 0.95 2.47 3.369(7) yes
C54 H542 O102 2_676 158 0.97 2.38 3.301(7) yes
C54 H542 O202 2_676 144 0.97 2.22 3.059(7) yes
C54 H542 O302 2_676 129 0.97 2.36 3.057(7) yes
C42 H423 O103 2_666 143 0.96 2.30 3.123(7) yes
C42 H423 O203 2_666 129 0.96 2.53 3.231(7) yes
C42 H423 O303 2_666 125 0.96 2.33 2.985(7) yes
C54 H541 O56 . 145 0.97 2.25 3.098(3) yes
C42 H421 O57 1_545 167 0.97 2.23 3.181(3) yes
C42 H422 O240 . 166 0.96 2.44 3.386(7) yes
